data_7160828
loop_
_publ_author_name
'Mediavilla, Braden A.'
'Siegler, Maxime A.'
'Klausen, Rebekka S.'

_publ_section_title
;
 1,2-Migratory ring expansion of a BN-naphthalene.
;
_journal_issue 45
_journal_name_full 'Organic &amp; biomolecular chemistry'
_journal_page_first 10321
_journal_page_last 10329
_journal_paper_doi 10.1039/d5ob01286d
_journal_volume 23
_journal_year 2025
_chemical_formula_moiety 'C18 H20 B N'
_chemical_formula_sum 'C18 H20 B N'
_chemical_formula_weight 261.16
_space_group_crystal_system orthorhombic
_space_group_IT_number 61
_space_group_name_Hall '-P 2ac 2ab'
_space_group_name_H-M_alt 'P b c a'
_atom_sites_solution_hydrogens geom
_atom_sites_solution_primary direct
_atom_sites_solution_secondary difmap
_audit_creation_method SHELXL-2019/3
_audit_update_record
;
2025-07-08 deposited with the CCDC.	2025-10-23 downloaded from the CCDC.
;
_cell_angle_alpha 90
_cell_angle_beta 90
_cell_angle_gamma 90
_cell_formula_units_Z 8
_cell_length_a 9.63386(7)
_cell_length_b 8.72627(8)
_cell_length_c 36.3137(3)
_cell_measurement_reflns_used 17872
_cell_measurement_temperature 243.00(10)
_cell_measurement_theta_max 72.1040
_cell_measurement_theta_min 2.4260
_cell_volume 3052.81(4)
_computing_cell_refinement 'CrysAlisPro 1.171.42.49 (Rigaku OD, 2022)'
_computing_data_collection 'CrysAlisPro 1.171.42.49 (Rigaku OD, 2022)'
_computing_data_reduction 'CrysAlisPro 1.171.42.49 (Rigaku OD, 2022)'
_computing_molecular_graphics 'SHELXTL v6.10 (Sheldrick, 2008)'
_computing_publication_material 'SHELXTL v6.10 (Sheldrick, 2008)'
_computing_structure_refinement 'SHELXL-2019/3 (Sheldrick, 2018)'
_computing_structure_solution 'SHELXT-2018/2 (Sheldrick, 2018)'
_diffrn_ambient_temperature 243.00(10)
_diffrn_detector 'Hybrid Pixel Array Detector'
_diffrn_detector_area_resol_mean 10.0000
_diffrn_detector_type HyPix
_diffrn_measured_fraction_theta_full 0.999
_diffrn_measured_fraction_theta_max 0.999
_diffrn_measurement_device 'four-circle diffractometer'
_diffrn_measurement_device_type 'XtaLAB Synergy R, HyPix'
_diffrn_measurement_method '\w scans'
_diffrn_radiation_monochromator mirror
_diffrn_radiation_type CuK\a
_diffrn_radiation_wavelength 1.54178
_diffrn_reflns_av_R_equivalents 0.0179
_diffrn_reflns_av_unetI/netI 0.0081
_diffrn_reflns_Laue_measured_fraction_full 0.999
_diffrn_reflns_Laue_measured_fraction_max 0.999
_diffrn_reflns_limit_h_max 11
_diffrn_reflns_limit_h_min -11
_diffrn_reflns_limit_k_max 10
_diffrn_reflns_limit_k_min -9
_diffrn_reflns_limit_l_max 44
_diffrn_reflns_limit_l_min -44
_diffrn_reflns_number 32666
_diffrn_reflns_point_group_measured_fraction_full 0.999
_diffrn_reflns_point_group_measured_fraction_max 0.999
_diffrn_reflns_theta_full 67.679
_diffrn_reflns_theta_max 71.900
_diffrn_reflns_theta_min 2.433
_diffrn_source 'Rotating-anode X-ray tube'
_exptl_absorpt_coefficient_mu 0.484
_exptl_absorpt_correction_T_max 0.910
_exptl_absorpt_correction_T_min 0.858
_exptl_absorpt_correction_type analytical
_exptl_absorpt_process_details
;
CrysAlisPro 1.171.43.90 (Rigaku Oxford Diffraction, 2023)
Analytical numeric absorption correction using a multifaceted crystal
model based on expressions derived by R.C. Clark & J.S. Reid.
(Clark, R. C. & Reid, J. S. (1995). Acta Cryst. A51, 887-897)
Empirical absorption correction using spherical harmonics,
implemented in SCALE3 ABSPACK scaling algorithm.
;
_exptl_crystal_colour colorless
_exptl_crystal_density_diffrn 1.136
_exptl_crystal_description block
_exptl_crystal_F_000 1120
_exptl_crystal_size_max 0.543
_exptl_crystal_size_mid 0.313
_exptl_crystal_size_min 0.281
_refine_diff_density_max 0.187
_refine_diff_density_min -0.237
_refine_diff_density_rms 0.024
_refine_ls_extinction_coef 0.0018(3)
_refine_ls_extinction_expression Fc^*^=kFc[1+0.001xFc^2^\l^3^/sin(2\q)]^-1/4^
_refine_ls_extinction_method 'SHELXL-2019/2 (Sheldrick 2019)'
_refine_ls_goodness_of_fit_ref 1.059
_refine_ls_hydrogen_treatment constr
_refine_ls_matrix_type full
_refine_ls_number_parameters 184
_refine_ls_number_reflns 2988
_refine_ls_number_restraints 0
_refine_ls_restrained_S_all 1.059
_refine_ls_R_factor_all 0.0458
_refine_ls_R_factor_gt 0.0440
_refine_ls_shift/su_max 0.001
_refine_ls_shift/su_mean 0.000
_refine_ls_structure_factor_coef Fsqd
_refine_ls_weighting_details 'w=1/[\s^2^(Fo^2^)+(0.0526P)^2^+0.6505P] where P=(Fo^2^+2Fc^2^)/3'
_refine_ls_weighting_scheme calc
_refine_ls_wR_factor_gt 0.1185
_refine_ls_wR_factor_ref 0.1197
_reflns_Friedel_coverage 0.000
_reflns_number_gt 2794
_reflns_number_total 2988
_reflns_threshold_expression 'I > 2\s(I)'
_cod_data_source_file d5ob01286d2.cif
_cod_data_source_block N-benzyl_2_isopropylborazaronaphthalene
_cod_depositor_comments 'Adding full bibliography for 7160827--7160829.cif.'
_cod_database_code 7160828
_shelx_shelxl_version_number 2019/3
_shelx_space_group_comment
;
The symmetry employed for this shelxl refinement is uniquely defined
by the following loop, which should always be used as a source of
symmetry information in preference to the above space-group names.
They are only intended as comments.
;
_oxdiff_exptl_absorpt_empirical_full_min 0.735
_oxdiff_exptl_absorpt_empirical_full_max 1.263
_oxdiff_exptl_absorpt_empirical_details
;
Empirical correction (ABSPACK) includes:
- Absorption correction using spherical harmonics
- Frame scaling
- Detector area scaling
- B-factor correction
;

loop_
_space_group_symop_operation_xyz
'x, y, z'
'-x+1/2, -y, z+1/2'
'-x, y+1/2, -z+1/2'
'x+1/2, -y+1/2, -z'
'-x, -y, -z'
'x-1/2, y, -z-1/2'
'x, -y-1/2, z-1/2'
'-x-1/2, y-1/2, z'

loop_
_atom_site_label
_atom_site_type_symbol
_atom_site_fract_x
_atom_site_fract_y
_atom_site_fract_z
_atom_site_U_iso_or_equiv
_atom_site_adp_type
_atom_site_occupancy
_atom_site_site_symmetry_order
_atom_site_calc_flag
_atom_site_refinement_flags_posn
_atom_site_refinement_flags_adp
_atom_site_refinement_flags_occupancy
_atom_site_disorder_assembly
_atom_site_disorder_group
C1 C 0.52924(15) 0.60667(18) 0.54799(3) 0.0605(4) Uani 1 1 d . . . . .
H1 H 0.541154 0.650997 0.524613 0.073 Uiso 1 1 calc R U . . .
C2 C 0.60049(14) 0.48035(18) 0.55695(4) 0.0611(4) Uani 1 1 d . . . . .
H2 H 0.660525 0.436645 0.539450 0.073 Uiso 1 1 calc R U . . .
C3 C 0.58792(12) 0.40982(15) 0.59241(4) 0.0532(3) Uani 1 1 d . . . . .
C4 C 0.66639(14) 0.27959(17) 0.60162(4) 0.0665(4) Uani 1 1 d . . . . .
H4 H 0.727934 0.238738 0.584096 0.080 Uiso 1 1 calc R U . . .
C5 C 0.65595(16) 0.21049(18) 0.63530(5) 0.0710(4) Uani 1 1 d . . . . .
H5 H 0.709603 0.123577 0.640892 0.085 Uiso 1 1 calc R U . . .
C6 C 0.56495(15) 0.27073(18) 0.66105(4) 0.0666(4) Uani 1 1 d . . . . .
H6 H 0.556863 0.223953 0.684266 0.080 Uiso 1 1 calc R U . . .
C7 C 0.48631(14) 0.39800(16) 0.65311(4) 0.0569(3) Uani 1 1 d . . . . .
H7 H 0.425557 0.437040 0.671065 0.068 Uiso 1 1 calc R U . . .
C8 C 0.49499(12) 0.47056(14) 0.61880(3) 0.0479(3) Uani 1 1 d . . . . .
C9 C 0.31279(13) 0.64804(16) 0.63776(3) 0.0535(3) Uani 1 1 d . . . . .
H9A H 0.261489 0.557195 0.645910 0.064 Uiso 1 1 calc R U . . .
H9B H 0.246120 0.717449 0.626038 0.064 Uiso 1 1 calc R U . . .
C10 C 0.37247(13) 0.72709(15) 0.67132(3) 0.0516(3) Uani 1 1 d . . . . .
C11 C 0.49540(15) 0.80855(17) 0.67019(4) 0.0597(3) Uani 1 1 d . . . . .
H11 H 0.546412 0.812754 0.648148 0.072 Uiso 1 1 calc R U . . .
C12 C 0.54446(19) 0.88415(18) 0.70113(4) 0.0719(4) Uani 1 1 d . . . . .
H12 H 0.628192 0.939234 0.699945 0.086 Uiso 1 1 calc R U . . .
C13 C 0.4707(2) 0.8787(2) 0.73363(4) 0.0835(5) Uani 1 1 d . . . . .
H13 H 0.503440 0.930500 0.754602 0.100 Uiso 1 1 calc R U . . .
C14 C 0.3488(2) 0.7967(3) 0.73508(4) 0.0878(6) Uani 1 1 d . . . . .
H14 H 0.298286 0.792201 0.757206 0.105 Uiso 1 1 calc R U . . .
C15 C 0.30006(16) 0.7212(2) 0.70432(4) 0.0694(4) Uani 1 1 d . . . . .
H15 H 0.216902 0.665211 0.705720 0.083 Uiso 1 1 calc R U . . .
C16 C 0.35203(17) 0.83492(18) 0.56615(4) 0.0658(4) Uani 1 1 d . . . . .
H16 H 0.278482 0.851182 0.584786 0.079 Uiso 1 1 calc R U . . .
C17 C 0.4531(3) 0.9651(2) 0.56887(7) 0.1263(10) Uani 1 1 d . . . . .
H17A H 0.526564 0.951061 0.550904 0.189 Uiso 1 1 calc R U . . .
H17B H 0.492835 0.967617 0.593410 0.189 Uiso 1 1 calc R U . . .
H17C H 0.405439 1.060952 0.564049 0.189 Uiso 1 1 calc R U . . .
C18 C 0.2849(2) 0.8359(2) 0.52850(5) 0.0983(6) Uani 1 1 d . . . . .
H18A H 0.236240 0.932057 0.524905 0.147 Uiso 1 1 calc R U . . .
H18B H 0.219627 0.751622 0.526714 0.147 Uiso 1 1 calc R U . . .
H18C H 0.355854 0.824693 0.509736 0.147 Uiso 1 1 calc R U . . .
B1 B 0.42869(15) 0.67947(19) 0.57545(4) 0.0531(4) Uani 1 1 d . . . . .
N1 N 0.41530(10) 0.60035(12) 0.60997(3) 0.0477(3) Uani 1 1 d . . . . .

loop_
_atom_site_aniso_label
_atom_site_aniso_U_11
_atom_site_aniso_U_22
_atom_site_aniso_U_33
_atom_site_aniso_U_23
_atom_site_aniso_U_13
_atom_site_aniso_U_12
C1 0.0601(8) 0.0777(9) 0.0438(6) -0.0069(6) 0.0051(5) -0.0034(7)
C2 0.0516(7) 0.0764(9) 0.0554(7) -0.0196(7) 0.0103(6) -0.0006(7)
C3 0.0417(6) 0.0592(7) 0.0586(7) -0.0149(6) 0.0010(5) -0.0026(5)
C4 0.0487(7) 0.0660(9) 0.0847(10) -0.0180(7) 0.0040(7) 0.0051(6)
C5 0.0600(8) 0.0627(9) 0.0905(11) -0.0026(8) -0.0088(8) 0.0081(7)
C6 0.0669(9) 0.0635(8) 0.0695(9) 0.0021(7) -0.0087(7) 0.0011(7)
C7 0.0535(7) 0.0621(8) 0.0549(7) -0.0040(6) 0.0002(6) 0.0000(6)
C8 0.0387(6) 0.0555(7) 0.0495(6) -0.0100(5) -0.0022(5) -0.0034(5)
C9 0.0424(6) 0.0695(8) 0.0484(6) -0.0047(6) 0.0045(5) 0.0058(6)
C10 0.0503(6) 0.0614(7) 0.0432(6) -0.0018(5) 0.0019(5) 0.0138(6)
C11 0.0650(8) 0.0672(8) 0.0469(7) -0.0015(6) -0.0015(6) 0.0022(7)
C12 0.0849(10) 0.0691(9) 0.0615(8) -0.0010(7) -0.0193(7) 0.0010(8)
C13 0.1027(13) 0.0961(12) 0.0516(8) -0.0180(8) -0.0200(8) 0.0250(11)
C14 0.0839(12) 0.1374(17) 0.0421(7) -0.0090(9) 0.0020(7) 0.0339(12)
C15 0.0578(8) 0.1031(12) 0.0474(7) 0.0015(7) 0.0062(6) 0.0156(8)
C16 0.0733(9) 0.0727(9) 0.0512(7) -0.0001(6) 0.0025(6) 0.0116(7)
C17 0.145(2) 0.0704(12) 0.163(2) 0.0057(13) -0.0818(18) -0.0087(13)
C18 0.1042(15) 0.0869(12) 0.1036(13) 0.0041(10) -0.0467(12) 0.0070(11)
B1 0.0496(7) 0.0657(9) 0.0440(7) -0.0091(6) -0.0027(6) -0.0023(7)
N1 0.0407(5) 0.0594(6) 0.0429(5) -0.0084(4) 0.0008(4) 0.0022(4)

loop_
_atom_type_symbol
_atom_type_description
_atom_type_scat_dispersion_real
_atom_type_scat_dispersion_imag
_atom_type_scat_source
C C 0.0181 0.0091 'International Tables Vol C Tables 4.2.6.8 and 6.1.1.4'
H H 0.0000 0.0000 'International Tables Vol C Tables 4.2.6.8 and 6.1.1.4'
B B 0.0090 0.0039 'International Tables Vol C Tables 4.2.6.8 and 6.1.1.4'
N N 0.0311 0.0180 'International Tables Vol C Tables 4.2.6.8 and 6.1.1.4'

loop_
_geom_angle_atom_site_label_1
_geom_angle_atom_site_label_2
_geom_angle_atom_site_label_3
_geom_angle
_geom_angle_site_symmetry_1
_geom_angle_site_symmetry_3
_geom_angle_publ_flag
C2 C1 B1 120.58(13) . . ?
C2 C1 H1 119.7 . . ?
B1 C1 H1 119.7 . . ?
C1 C2 C3 121.92(12) . . ?
C1 C2 H2 119.0 . . ?
C3 C2 H2 119.0 . . ?
C4 C3 C8 118.84(13) . . ?
C4 C3 C2 121.05(12) . . ?
C8 C3 C2 120.11(12) . . ?
C5 C4 C3 122.00(13) . . ?
C5 C4 H4 119.0 . . ?
C3 C4 H4 119.0 . . ?
C4 C5 C6 118.88(14) . . ?
C4 C5 H5 120.6 . . ?
C6 C5 H5 120.6 . . ?
C7 C6 C5 120.92(14) . . ?
C7 C6 H6 119.5 . . ?
C5 C6 H6 119.5 . . ?
C6 C7 C8 121.26(13) . . ?
C6 C7 H7 119.4 . . ?
C8 C7 H7 119.4 . . ?
C7 C8 N1 122.34(11) . . ?
C7 C8 C3 118.11(12) . . ?
N1 C8 C3 119.55(11) . . ?
N1 C9 C10 115.21(10) . . ?
N1 C9 H9A 108.5 . . ?
C10 C9 H9A 108.5 . . ?
N1 C9 H9B 108.5 . . ?
C10 C9 H9B 108.5 . . ?
H9A C9 H9B 107.5 . . ?
C11 C10 C15 118.39(13) . . ?
C11 C10 C9 122.41(11) . . ?
C15 C10 C9 119.18(13) . . ?
C10 C11 C12 120.87(13) . . ?
C10 C11 H11 119.6 . . ?
C12 C11 H11 119.6 . . ?
C13 C12 C11 120.13(17) . . ?
C13 C12 H12 119.9 . . ?
C11 C12 H12 119.9 . . ?
C14 C13 C12 119.38(15) . . ?
C14 C13 H13 120.3 . . ?
C12 C13 H13 120.3 . . ?
C13 C14 C15 120.49(15) . . ?
C13 C14 H14 119.8 . . ?
C15 C14 H14 119.8 . . ?
C14 C15 C10 120.73(16) . . ?
C14 C15 H15 119.6 . . ?
C10 C15 H15 119.6 . . ?
C17 C16 C18 109.44(16) . . ?
C17 C16 B1 109.42(14) . . ?
C18 C16 B1 113.44(13) . . ?
C17 C16 H16 108.1 . . ?
C18 C16 H16 108.1 . . ?
B1 C16 H16 108.1 . . ?
C16 C17 H17A 109.5 . . ?
C16 C17 H17B 109.5 . . ?
H17A C17 H17B 109.5 . . ?
C16 C17 H17C 109.5 . . ?
H17A C17 H17C 109.5 . . ?
H17B C17 H17C 109.5 . . ?
C16 C18 H18A 109.5 . . ?
C16 C18 H18B 109.5 . . ?
H18A C18 H18B 109.5 . . ?
C16 C18 H18C 109.5 . . ?
H18A C18 H18C 109.5 . . ?
H18B C18 H18C 109.5 . . ?
N1 B1 C1 115.23(13) . . ?
N1 B1 C16 123.83(12) . . ?
C1 B1 C16 120.88(12) . . ?
C8 N1 B1 122.50(10) . . ?
C8 N1 C9 115.97(10) . . ?
B1 N1 C9 121.49(11) . . ?

loop_
_geom_bond_atom_site_label_1
_geom_bond_atom_site_label_2
_geom_bond_distance
_geom_bond_site_symmetry_2
_geom_bond_publ_flag
C1 C2 1.339(2) . ?
C1 B1 1.5285(19) . ?
C1 H1 0.9400 . ?
C2 C3 1.4325(19) . ?
C2 H2 0.9400 . ?
C3 C4 1.405(2) . ?
C3 C8 1.4144(16) . ?
C4 C5 1.367(2) . ?
C4 H4 0.9400 . ?
C5 C6 1.385(2) . ?
C5 H5 0.9400 . ?
C6 C7 1.375(2) . ?
C6 H6 0.9400 . ?
C7 C8 1.4002(18) . ?
C7 H7 0.9400 . ?
C8 N1 1.4054(16) . ?
C9 N1 1.4719(14) . ?
C9 C10 1.5139(17) . ?
C9 H9A 0.9800 . ?
C9 H9B 0.9800 . ?
C10 C11 1.382(2) . ?
C10 C15 1.3874(17) . ?
C11 C12 1.3859(19) . ?
C11 H11 0.9400 . ?
C12 C13 1.378(2) . ?
C12 H12 0.9400 . ?
C13 C14 1.377(3) . ?
C13 H13 0.9400 . ?
C14 C15 1.379(2) . ?
C14 H14 0.9400 . ?
C15 H15 0.9400 . ?
C16 C17 1.500(3) . ?
C16 C18 1.512(2) . ?
C16 B1 1.581(2) . ?
C16 H16 0.9900 . ?
C17 H17A 0.9700 . ?
C17 H17B 0.9700 . ?
C17 H17C 0.9700 . ?
C18 H18A 0.9700 . ?
C18 H18B 0.9700 . ?
C18 H18C 0.9700 . ?
B1 N1 1.4368(18) . ?

loop_
_geom_torsion_atom_site_label_1
_geom_torsion_atom_site_label_2
_geom_torsion_atom_site_label_3
_geom_torsion_atom_site_label_4
_geom_torsion
_geom_torsion_site_symmetry_1
_geom_torsion_site_symmetry_2
_geom_torsion_site_symmetry_3
_geom_torsion_site_symmetry_4
_geom_torsion_publ_flag
B1 C1 C2 C3 -1.1(2) . . . . ?
C1 C2 C3 C4 -178.29(13) . . . . ?
C1 C2 C3 C8 2.0(2) . . . . ?
C8 C3 C4 C5 -0.3(2) . . . . ?
C2 C3 C4 C5 -179.98(14) . . . . ?
C3 C4 C5 C6 0.1(2) . . . . ?
C4 C5 C6 C7 -0.1(2) . . . . ?
C5 C6 C7 C8 0.3(2) . . . . ?
C6 C7 C8 N1 179.73(12) . . . . ?
C6 C7 C8 C3 -0.38(19) . . . . ?
C4 C3 C8 C7 0.38(17) . . . . ?
C2 C3 C8 C7 -179.91(12) . . . . ?
C4 C3 C8 N1 -179.72(11) . . . . ?
C2 C3 C8 N1 -0.01(17) . . . . ?
N1 C9 C10 C11 27.39(18) . . . . ?
N1 C9 C10 C15 -154.22(13) . . . . ?
C15 C10 C11 C12 -0.8(2) . . . . ?
C9 C10 C11 C12 177.65(13) . . . . ?
C10 C11 C12 C13 0.1(2) . . . . ?
C11 C12 C13 C14 0.5(3) . . . . ?
C12 C13 C14 C15 -0.3(3) . . . . ?
C13 C14 C15 C10 -0.4(3) . . . . ?
C11 C10 C15 C14 0.9(2) . . . . ?
C9 C10 C15 C14 -177.57(14) . . . . ?
C2 C1 B1 N1 -1.67(19) . . . . ?
C2 C1 B1 C16 175.73(13) . . . . ?
C17 C16 B1 N1 103.27(18) . . . . ?
C18 C16 B1 N1 -134.22(16) . . . . ?
C17 C16 B1 C1 -73.90(19) . . . . ?
C18 C16 B1 C1 48.6(2) . . . . ?
C7 C8 N1 B1 176.96(12) . . . . ?
C3 C8 N1 B1 -2.93(17) . . . . ?
C7 C8 N1 C9 -5.16(16) . . . . ?
C3 C8 N1 C9 174.95(10) . . . . ?
C1 B1 N1 C8 3.68(17) . . . . ?
C16 B1 N1 C8 -173.63(12) . . . . ?
C1 B1 N1 C9 -174.08(11) . . . . ?
C16 B1 N1 C9 8.60(19) . . . . ?
C10 C9 N1 C8 75.00(14) . . . . ?
C10 C9 N1 B1 -107.09(13) . . . . ?
